data_4305537
loop_
_publ_author_name
'Yi Liu'
'Ling Chen'
'Long-Hua Li'
'Li-Ming Wu'
'Oksana Ya. Zelinska'
'Arthur Mar'

_publ_contact_author_address
; Department of Chemistry
  University of Alberta
  Edmonton, AB
  Canada  T6G 2G2
;
_publ_contact_author_email arthur.mar@ualberta.ca
_publ_contact_author_fax '(780) 492-8231'
_publ_contact_author_name 'Dr. Arthur Mar'
_publ_contact_author_phone '(780) 492-5592'
_publ_section_title
;
Structures and Physical Properties of Rare-Earth Zinc Antimonides
Pr6Zn1+xSb14+yandRE6Zn1+xSb14 (RE= Sm, Gd-Ho)
;
_journal_name_full 'Inorganic Chemistry'
_journal_page_first 11930
_journal_page_last 11941
_journal_paper_doi 10.1021/ic800524d
_journal_volume 47
_journal_year 2008
_chemical_formula_structural 'Dy6 Zn1.38 Sb14'
_chemical_formula_sum 'Dy6 Sb14 Zn1.38'
_chemical_formula_weight 2770.04
_chemical_name_common 'dysprosium zinc antimonide (6/1/14)'
_chemical_name_systematic 'dysprosium zinc antimonide (6/1/14)'
_space_group_IT_number 71
_symmetry_cell_setting orthorhombic
_symmetry_space_group_name_Hall '-I 2 2'
_symmetry_space_group_name_H-M 'I m m m'
_atom_sites_solution_primary direct
_atom_sites_solution_secondary difmap
_audit_creation_method SHELXL-97
_cell_angle_alpha 90.00
_cell_angle_beta 90.00
_cell_angle_gamma 90.00
_cell_formula_units_Z 2
_cell_length_a 4.1373(4)
_cell_length_b 14.8016(13)
_cell_length_c 18.6111(16)
_cell_measurement_reflns_used 3438
_cell_measurement_temperature 295(2)
_cell_measurement_theta_max 33.10
_cell_measurement_theta_min 2.19
_cell_volume 1139.72(18)
_computing_cell_refinement 'Bruker SAINT 7.06 (Bruker, 2004)'
_computing_data_collection 'Bruker SMART 5.054 (Bruker, 1999)'
_computing_data_reduction 'Bruker SAINT 7.06'
_computing_molecular_graphics 'ATOMS 5.1 (Dowty, 1999)'
_computing_publication_material 'Bruker SHELXTL 6.12'
_computing_structure_refinement 'Bruker SHELXTL 6.12'
_computing_structure_solution 'Bruker SHELXTL 6.12'
_diffrn_ambient_temperature 295(2)
_diffrn_measured_fraction_theta_full 0.981
_diffrn_measured_fraction_theta_max 0.981
_diffrn_measurement_device_type 'Bruker Platform/SMART 1000 CCD'
_diffrn_measurement_method '\w scans'
_diffrn_radiation_monochromator graphite
_diffrn_radiation_source 'fine-focus sealed tube'
_diffrn_radiation_type MoK\a
_diffrn_radiation_wavelength 0.71073
_diffrn_reflns_av_R_equivalents 0.0435
_diffrn_reflns_av_sigmaI/netI 0.0294
_diffrn_reflns_limit_h_max 6
_diffrn_reflns_limit_h_min -6
_diffrn_reflns_limit_k_max 22
_diffrn_reflns_limit_k_min -21
_diffrn_reflns_limit_l_max 27
_diffrn_reflns_limit_l_min -27
_diffrn_reflns_number 7545
_diffrn_reflns_theta_full 33.18
_diffrn_reflns_theta_max 33.18
_diffrn_reflns_theta_min 1.76
_diffrn_standards_number 0
_exptl_absorpt_coefficient_mu 37.061
_exptl_absorpt_correction_T_max 0.2042
_exptl_absorpt_correction_T_min 0.0256
_exptl_absorpt_correction_type numerical
_exptl_absorpt_process_details 'Bruker SHELXTL 6.12 (Sheldrick, 2001)'
_exptl_crystal_colour black
_exptl_crystal_density_diffrn 8.072
_exptl_crystal_density_method 'not measured'
_exptl_crystal_description rod
_exptl_crystal_F_000 2303
_exptl_crystal_size_max 0.45
_exptl_crystal_size_mid 0.06
_exptl_crystal_size_min 0.05
_refine_diff_density_max 2.127
_refine_diff_density_min -7.780
_refine_diff_density_rms 0.997
_refine_ls_extinction_coef 0.00167(8)
_refine_ls_extinction_expression Fc^*^=kFc[1+0.001xFc^2^\l^3^/sin(2\q)]^-1/4^
_refine_ls_extinction_method SHELXL
_refine_ls_goodness_of_fit_ref 1.069
_refine_ls_matrix_type full
_refine_ls_number_parameters 47
_refine_ls_number_reflns 1271
_refine_ls_number_restraints 1
_refine_ls_restrained_S_all 1.069
_refine_ls_R_factor_all 0.0371
_refine_ls_R_factor_gt 0.0320
_refine_ls_shift/su_max 0.001
_refine_ls_shift/su_mean 0.000
_refine_ls_structure_factor_coef Fsqd
_refine_ls_weighting_details 'calc w=1/[\s^2^(Fo^2^)+(0.0403P)^2^+27.0135P] where P=(Fo^2^+2Fc^2^)/3'
_refine_ls_weighting_scheme calc
_refine_ls_wR_factor_gt 0.0764
_refine_ls_wR_factor_ref 0.0790
_reflns_number_gt 1126
_reflns_number_total 1271
_reflns_threshold_expression I>2\s(I)
_cod_data_source_file ic800524d_si_003_6.cif
_cod_data_source_block Dy6ZnSb14
_cod_database_code 4305537

loop_
_symmetry_equiv_pos_as_xyz
'x, y, z'
'-x, -y, z'
'-x, y, -z'
'x, -y, -z'
'x+1/2, y+1/2, z+1/2'
'-x+1/2, -y+1/2, z+1/2'
'-x+1/2, y+1/2, -z+1/2'
'x+1/2, -y+1/2, -z+1/2'
'-x, -y, -z'
'x, y, -z'
'x, -y, z'
'-x, y, z'
'-x+1/2, -y+1/2, -z+1/2'
'x+1/2, y+1/2, -z+1/2'
'x+1/2, -y+1/2, z+1/2'
'-x+1/2, y+1/2, z+1/2'

loop_
_atom_site_label
_atom_site_type_symbol
_atom_site_fract_x
_atom_site_fract_y
_atom_site_fract_z
_atom_site_U_iso_or_equiv
_atom_site_adp_type
_atom_site_occupancy
_atom_site_symmetry_multiplicity
_atom_site_calc_flag
_atom_site_refinement_flags
_atom_site_disorder_assembly
_atom_site_disorder_group
Dy1 Dy 0.0000 0.13854(2) 0.36352(2) 0.01166(12) Uani 1 2 d S . .
Dy2 Dy 0.0000 0.0000 0.17667(3) 0.01366(14) Uani 1 4 d S . .
Zn1 Zn 0.5000 0.0000 0.4379(9) 0.018(5) Uiso 0.089(8) 4 d SP . .
Zn2 Zn 0.0000 0.26154(17) 0.5000 0.0172(7) Uani 0.603(8) 4 d SP . .
Sb1 Sb 0.0000 0.21113(4) 0.19726(3) 0.01230(13) Uani 1 2 d S . .
Sb2 Sb 0.0000 0.36796(5) 0.40024(4) 0.02484(17) Uani 1 2 d S . .
Sb3 Sb 0.5000 0.0000 0.30179(4) 0.01130(15) Uani 1 4 d S . .
Sb4 Sb 0.0000 0.34526(6) 0.0000 0.01625(17) Uani 1 4 d S . .
Sb5A Sb 0.5000 0.5000 0.0000 0.0143(4) Uiso 0.256(8) 8 d SP . .
Sb5B Sb 0.3956(10) 0.5000 0.0000 0.0143(4) Uiso 0.375(5) 4 d SP . .
Sb6 Sb 0.0000 0.0000 0.0000 0.0269(3) Uani 1 8 d S . .

loop_
_atom_site_aniso_label
_atom_site_aniso_U_11
_atom_site_aniso_U_22
_atom_site_aniso_U_33
_atom_site_aniso_U_23
_atom_site_aniso_U_13
_atom_site_aniso_U_12
Dy1 0.01062(19) 0.01275(19) 0.01161(18) 0.00070(11) 0.000 0.000
Dy2 0.0131(2) 0.0138(2) 0.0141(2) 0.000 0.000 0.000
Zn2 0.0232(13) 0.0156(11) 0.0128(11) 0.000 0.000 0.000
Sb1 0.0112(2) 0.0132(2) 0.0125(2) 0.00060(17) 0.000 0.000
Sb2 0.0123(3) 0.0318(4) 0.0304(4) -0.0099(3) 0.000 0.000
Sb3 0.0082(3) 0.0133(3) 0.0123(3) 0.000 0.000 0.000
Sb4 0.0156(4) 0.0189(4) 0.0142(3) 0.000 0.000 0.000
Sb6 0.0200(6) 0.0452(8) 0.0156(5) 0.000 0.000 0.000

loop_
_atom_type_symbol
_atom_type_description
_atom_type_scat_dispersion_real
_atom_type_scat_dispersion_imag
_atom_type_scat_source
Zn Zn 0.2839 1.4301 'International Tables Vol C Tables 4.2.6.8 and 6.1.1.4'
Sb Sb -0.5866 1.5461 'International Tables Vol C Tables 4.2.6.8 and 6.1.1.4'
Dy Dy -0.1892 4.4098 'International Tables Vol C Tables 4.2.6.8 and 6.1.1.4'

loop_
_geom_angle_atom_site_label_1
_geom_angle_atom_site_label_2
_geom_angle_atom_site_label_3
_geom_angle
_geom_angle_site_symmetry_1
_geom_angle_site_symmetry_3
_geom_angle_publ_flag
Zn2 Dy1 Sb3 132.82(2) . 1_455 ?
Zn2 Dy1 Sb3 132.82(2) . . ?
Sb3 Dy1 Sb3 82.702(14) 1_455 . ?
Zn2 Dy1 Zn1 91.2(3) . 1_455 ?
Sb3 Dy1 Zn1 46.9(3) 1_455 1_455 ?
Sb3 Dy1 Zn1 99.49(10) . 1_455 ?
Zn2 Dy1 Zn1 91.2(3) . . ?
Sb3 Dy1 Zn1 99.49(10) 1_455 . ?
Sb3 Dy1 Zn1 46.9(3) . . ?
Zn1 Dy1 Zn1 79.8(2) 1_455 . ?
Zn2 Dy1 Sb1 83.32(3) . 13 ?
Sb3 Dy1 Sb1 137.99(2) 1_455 13 ?
Sb3 Dy1 Sb1 84.257(12) . 13 ?
Zn1 Dy1 Sb1 174.6(3) 1_455 13 ?
Zn1 Dy1 Sb1 100.19(9) . 13 ?
Zn2 Dy1 Sb1 83.32(3) . 13_455 ?
Sb3 Dy1 Sb1 84.257(12) 1_455 13_455 ?
Sb3 Dy1 Sb1 137.99(2) . 13_455 ?
Zn1 Dy1 Sb1 100.19(9) 1_455 13_455 ?
Zn1 Dy1 Sb1 174.6(3) . 13_455 ?
Sb1 Dy1 Sb1 79.302(16) 13 13_455 ?
Zn2 Dy1 Sb5A 74.55(4) . 5_445 ?
Sb3 Dy1 Sb5A 82.766(15) 1_455 5_445 ?
Sb3 Dy1 Sb5A 82.766(15) . 5_445 ?
Zn1 Dy1 Sb5A 42.8(2) 1_455 5_445 ?
Zn1 Dy1 Sb5A 42.8(2) . 5_445 ?
Sb1 Dy1 Sb5A 134.637(10) 13 5_445 ?
Sb1 Dy1 Sb5A 134.637(10) 13_455 5_445 ?
Zn2 Dy1 Sb1 125.22(4) . . ?
Sb3 Dy1 Sb1 82.429(17) 1_455 . ?
Sb3 Dy1 Sb1 82.429(17) . . ?
Zn1 Dy1 Sb1 127.9(3) 1_455 . ?
Zn1 Dy1 Sb1 127.9(3) . . ?
Sb1 Dy1 Sb1 56.308(14) 13 . ?
Sb1 Dy1 Sb1 56.308(14) 13_455 . ?
Sb5A Dy1 Sb1 160.235(16) 5_445 . ?
Zn2 Dy1 Sb4 47.85(2) . 13 ?
Sb3 Dy1 Sb4 138.38(2) 1_455 13 ?
Sb3 Dy1 Sb4 85.150(17) . 13 ?
Zn1 Dy1 Sb4 96.8(3) 1_455 13 ?
Zn1 Dy1 Sb4 46.4(2) . 13 ?
Sb1 Dy1 Sb4 79.504(15) 13 13 ?
Sb1 Dy1 Sb4 128.43(2) 13_455 13 ?
Sb5A Dy1 Sb4 56.230(14) 5_445 13 ?
Sb1 Dy1 Sb4 134.958(12) . 13 ?
Zn2 Dy1 Sb4 47.85(2) . 13_455 ?
Sb3 Dy1 Sb4 85.150(17) 1_455 13_455 ?
Sb3 Dy1 Sb4 138.38(2) . 13_455 ?
Zn1 Dy1 Sb4 46.4(2) 1_455 13_455 ?
Zn1 Dy1 Sb4 96.8(3) . 13_455 ?
Sb1 Dy1 Sb4 128.43(2) 13 13_455 ?
Sb1 Dy1 Sb4 79.504(15) 13_455 13_455 ?
Sb5A Dy1 Sb4 56.230(14) 5_445 13_455 ?
Sb1 Dy1 Sb4 134.958(12) . 13_455 ?
Sb4 Dy1 Sb4 78.070(11) 13 13_455 ?
Zn2 Dy1 Sb5B 74.68(4) . 13 ?
Sb3 Dy1 Sb5B 87.81(5) 1_455 13 ?
Sb3 Dy1 Sb5B 77.79(5) . 13 ?
Zn1 Dy1 Sb5B 50.0(2) 1_455 13 ?
Zn1 Dy1 Sb5B 35.8(2) . 13 ?
Sb1 Dy1 Sb5B 127.79(7) 13 13 ?
Sb1 Dy1 Sb5B 141.28(6) 13_455 13 ?
Sb5A Dy1 Sb5B 7.54(7) 5_445 13 ?
Sb1 Dy1 Sb5B 158.90(3) . 13 ?
Sb4 Dy1 Sb5B 50.68(5) 13 13 ?
Sb4 Dy1 Sb5B 62.07(6) 13_455 13 ?
Sb3 Dy2 Sb3 83.23(2) . 1_455 ?
Sb3 Dy2 Sb1 84.780(11) . . ?
Sb3 Dy2 Sb1 84.780(11) 1_455 . ?
Sb3 Dy2 Sb1 84.780(11) . 2 ?
Sb3 Dy2 Sb1 84.780(11) 1_455 2 ?
Sb1 Dy2 Sb1 166.02(3) . 2 ?
Sb3 Dy2 Sb2 140.101(15) . 14_445 ?
Sb3 Dy2 Sb2 84.527(14) 1_455 14_445 ?
Sb1 Dy2 Sb2 131.579(14) . 14_445 ?
Sb1 Dy2 Sb2 56.337(13) 2 14_445 ?
Sb3 Dy2 Sb2 84.527(14) . 13 ?
Sb3 Dy2 Sb2 140.101(15) 1_455 13 ?
Sb1 Dy2 Sb2 56.337(13) . 13 ?
Sb1 Dy2 Sb2 131.579(14) 2 13 ?
Sb2 Dy2 Sb2 126.60(3) 14_445 13 ?
Sb3 Dy2 Sb2 140.101(15) . 13_455 ?
Sb3 Dy2 Sb2 84.527(14) 1_455 13_455 ?
Sb1 Dy2 Sb2 56.337(13) . 13_455 ?
Sb1 Dy2 Sb2 131.579(14) 2 13_455 ?
Sb2 Dy2 Sb2 75.69(2) 14_445 13_455 ?
Sb2 Dy2 Sb2 80.99(2) 13 13_455 ?
Sb3 Dy2 Sb2 84.527(14) . 14_545 ?
Sb3 Dy2 Sb2 140.101(15) 1_455 14_545 ?
Sb1 Dy2 Sb2 131.579(14) . 14_545 ?
Sb1 Dy2 Sb2 56.337(13) 2 14_545 ?
Sb2 Dy2 Sb2 80.99(2) 14_445 14_545 ?
Sb2 Dy2 Sb2 75.69(2) 13 14_545 ?
Sb2 Dy2 Sb2 126.60(3) 13_455 14_545 ?
Sb3 Dy2 Sb6 138.384(12) . . ?
Sb3 Dy2 Sb6 138.384(12) 1_455 . ?
Sb1 Dy2 Sb6 96.990(14) . . ?
Sb1 Dy2 Sb6 96.990(14) 2 . ?
Sb2 Dy2 Sb6 63.301(15) 14_445 . ?
Sb2 Dy2 Sb6 63.301(15) 13 . ?
Sb2 Dy2 Sb6 63.301(15) 13_455 . ?
Sb2 Dy2 Sb6 63.301(15) 14_545 . ?
Sb5B Zn1 Sb5B 109.5(8) 5_545 13 ?
Sb5B Zn1 Zn1 54.8(4) 5_545 9_656 ?
Sb5B Zn1 Zn1 54.8(4) 13 9_656 ?
Sb5B Zn1 Sb5A 6.04(8) 5_545 5_545 ?
Sb5B Zn1 Sb5A 115.6(8) 13 5_545 ?
Zn1 Zn1 Sb5A 60.8(4) 9_656 5_545 ?
Sb5B Zn1 Sb5A 115.6(8) 5_545 5_445 ?
Sb5B Zn1 Sb5A 6.04(8) 13 5_445 ?
Zn1 Zn1 Sb5A 60.8(4) 9_656 5_445 ?
Sb5A Zn1 Sb5A 121.6(7) 5_545 5_445 ?
Sb5B Zn1 Sb3 125.2(4) 5_545 . ?
Sb5B Zn1 Sb3 125.2(4) 13 . ?
Zn1 Zn1 Sb3 180.000(1) 9_656 . ?
Sb5A Zn1 Sb3 119.2(4) 5_545 . ?
Sb5A Zn1 Sb3 119.2(4) 5_445 . ?
Sb5B Zn1 Sb4 74.9(3) 5_545 13 ?
Sb5B Zn1 Sb4 74.9(3) 13 13 ?
Zn1 Zn1 Sb4 63.2(4) 9_656 13 ?
Sb5A Zn1 Sb4 77.3(3) 5_545 13 ?
Sb5A Zn1 Sb4 77.3(3) 5_445 13 ?
Sb3 Zn1 Sb4 116.8(3) . 13 ?
Sb5B Zn1 Sb4 74.9(3) 5_545 5_545 ?
Sb5B Zn1 Sb4 74.9(3) 13 5_545 ?
Zn1 Zn1 Sb4 63.2(3) 9_656 5_545 ?
Sb5A Zn1 Sb4 77.3(3) 5_545 5_545 ?
Sb5A Zn1 Sb4 77.3(3) 5_445 5_545 ?
Sb3 Zn1 Sb4 116.8(3) . 5_545 ?
Sb4 Zn1 Sb4 126.4(7) 13 5_545 ?
Sb5B Zn1 Sb5B 10.42(13) 5_545 13_655 ?
Sb5B Zn1 Sb5B 120.0(7) 13 13_655 ?
Zn1 Zn1 Sb5B 65.2(3) 9_656 13_655 ?
Sb5A Zn1 Sb5B 4.39(5) 5_545 13_655 ?
Sb5A Zn1 Sb5B 126.0(7) 5_445 13_655 ?
Sb3 Zn1 Sb5B 114.8(3) . 13_655 ?
Sb4 Zn1 Sb5B 79.1(3) 13 13_655 ?
Sb4 Zn1 Sb5B 79.1(3) 5_545 13_655 ?
Sb5B Zn1 Sb5B 120.0(7) 5_545 5_445 ?
Sb5B Zn1 Sb5B 10.42(13) 13 5_445 ?
Zn1 Zn1 Sb5B 65.2(3) 9_656 5_445 ?
Sb5A Zn1 Sb5B 126.0(7) 5_545 5_445 ?
Sb5A Zn1 Sb5B 4.39(5) 5_445 5_445 ?
Sb3 Zn1 Sb5B 114.8(3) . 5_445 ?
Sb4 Zn1 Sb5B 79.1(3) 13 5_445 ?
Sb4 Zn1 Sb5B 79.1(3) 5_545 5_445 ?
Sb5B Zn1 Sb5B 130.4(7) 13_655 5_445 ?
Sb5B Zn1 Dy1 140.49(13) 5_545 2 ?
Sb5B Zn1 Dy1 73.96(10) 13 2 ?
Zn1 Zn1 Dy1 115.4(3) 9_656 2 ?
Sb5A Zn1 Dy1 140.29(4) 5_545 2 ?
Sb5A Zn1 Dy1 69.48(6) 5_445 2 ?
Sb3 Zn1 Dy1 64.6(3) . 2 ?
Sb4 Zn1 Dy1 139.557(10) 13 2 ?
Sb4 Zn1 Dy1 68.02(5) 5_545 2 ?
Sb5B Zn1 Dy1 139.67(2) 13_655 2 ?
Sb5B Zn1 Dy1 66.29(5) 5_445 2 ?
Sb5B Zn1 Dy1 73.96(10) 5_545 1_655 ?
Sb5B Zn1 Dy1 140.49(13) 13 1_655 ?
Zn1 Zn1 Dy1 115.4(3) 9_656 1_655 ?
Sb5A Zn1 Dy1 69.48(6) 5_545 1_655 ?
Sb5A Zn1 Dy1 140.29(4) 5_445 1_655 ?
Sb3 Zn1 Dy1 64.6(3) . 1_655 ?
Sb4 Zn1 Dy1 68.02(5) 13 1_655 ?
Sb4 Zn1 Dy1 139.557(10) 5_545 1_655 ?
Sb5B Zn1 Dy1 66.29(5) 13_655 1_655 ?
Sb5B Zn1 Dy1 139.67(2) 5_445 1_655 ?
Dy1 Zn1 Dy1 129.2(6) 2 1_655 ?
Sb2 Zn2 Sb2 99.38(9) 10_556 . ?
Sb2 Zn2 Sb4 113.128(12) 10_556 13_455 ?
Sb2 Zn2 Sb4 113.128(12) . 13_455 ?
Sb2 Zn2 Sb4 113.128(12) 10_556 13 ?
Sb2 Zn2 Sb4 113.128(12) . 13 ?
Sb4 Zn2 Sb4 105.23(9) 13_455 13 ?
Sb2 Zn2 Dy1 175.32(8) 10_556 . ?
Sb2 Zn2 Dy1 75.94(2) . . ?
Sb4 Zn2 Dy1 69.28(4) 13_455 . ?
Sb4 Zn2 Dy1 69.28(4) 13 . ?
Sb2 Zn2 Dy1 75.94(2) 10_556 10_556 ?
Sb2 Zn2 Dy1 175.32(8) . 10_556 ?
Sb4 Zn2 Dy1 69.28(4) 13_455 10_556 ?
Sb4 Zn2 Dy1 69.28(4) 13 10_556 ?
Dy1 Zn2 Dy1 108.74(7) . 10_556 ?
Sb2 Sb1 Sb2 87.54(2) 13_455 13 ?
Sb2 Sb1 Sb1 177.66(3) 13_455 13 ?
Sb2 Sb1 Sb1 93.927(13) 13 13 ?
Sb2 Sb1 Sb1 93.927(13) 13_455 13_455 ?
Sb2 Sb1 Sb1 177.66(3) 13 13_455 ?
Sb1 Sb1 Sb1 84.55(3) 13 13_455 ?
Sb2 Sb1 Dy2 62.458(18) 13_455 . ?
Sb2 Sb1 Dy2 62.458(18) 13 . ?
Sb1 Sb1 Dy2 116.68(2) 13 . ?
Sb1 Sb1 Dy2 116.68(2) 13_455 . ?
Sb2 Sb1 Dy1 119.90(2) 13_455 13 ?
Sb2 Sb1 Dy1 67.391(18) 13 13 ?
Sb1 Sb1 Dy1 62.399(16) 13 13 ?
Sb1 Sb1 Dy1 113.28(3) 13_455 13 ?
Dy2 Sb1 Dy1 129.703(14) . 13 ?
Sb2 Sb1 Dy1 67.391(18) 13_455 13_455 ?
Sb2 Sb1 Dy1 119.90(2) 13 13_455 ?
Sb1 Sb1 Dy1 113.28(3) 13 13_455 ?
Sb1 Sb1 Dy1 62.399(16) 13_455 13_455 ?
Dy2 Sb1 Dy1 129.703(14) . 13_455 ?
Dy1 Sb1 Dy1 79.302(16) 13 13_455 ?
Sb2 Sb1 Dy1 116.41(2) 13_455 . ?
Sb2 Sb1 Dy1 116.41(2) 13 . ?
Sb1 Sb1 Dy1 61.293(18) 13 . ?
Sb1 Sb1 Dy1 61.293(18) 13_455 . ?
Dy2 Sb1 Dy1 77.841(17) . . ?
Dy1 Sb1 Dy1 123.692(14) 13 . ?
Dy1 Sb1 Dy1 123.692(14) 13_455 . ?
Zn2 Sb2 Sb1 102.09(4) . 13_455 ?
Zn2 Sb2 Sb1 102.09(4) . 13 ?
Sb1 Sb2 Sb1 87.54(2) 13_455 13 ?
Zn2 Sb2 Dy2 137.691(18) . 13 ?
Sb1 Sb2 Dy2 114.63(3) 13_455 13 ?
Sb1 Sb2 Dy2 61.205(15) 13 13 ?
Zn2 Sb2 Dy2 137.691(18) . 13_455 ?
Sb1 Sb2 Dy2 61.205(15) 13_455 13_455 ?
Sb1 Sb2 Dy2 114.63(3) 13 13_455 ?
Dy2 Sb2 Dy2 80.99(2) 13 13_455 ?
Zn2 Sb2 Dy1 61.07(5) . . ?
Sb1 Sb2 Dy1 59.769(16) 13_455 . ?
Sb1 Sb2 Dy1 59.769(16) 13 . ?
Dy2 Sb2 Dy1 120.853(18) 13 . ?
Dy2 Sb2 Dy1 120.853(18) 13_455 . ?
Zn1 Sb3 Dy2 138.384(12) . . ?
Zn1 Sb3 Dy2 138.384(12) . 1_655 ?
Dy2 Sb3 Dy2 83.23(2) . 1_655 ?
Zn1 Sb3 Dy1 68.476(15) . 1_655 ?
Dy2 Sb3 Dy1 135.485(15) . 1_655 ?
Dy2 Sb3 Dy1 80.533(10) 1_655 1_655 ?
Zn1 Sb3 Dy1 68.476(14) . 2 ?
Dy2 Sb3 Dy1 80.533(10) . 2 ?
Dy2 Sb3 Dy1 135.485(15) 1_655 2 ?
Dy1 Sb3 Dy1 136.95(3) 1_655 2 ?
Zn1 Sb3 Dy1 68.476(14) . . ?
Dy2 Sb3 Dy1 80.533(10) . . ?
Dy2 Sb3 Dy1 135.485(15) 1_655 . ?
Dy1 Sb3 Dy1 82.702(14) 1_655 . ?
Dy1 Sb3 Dy1 81.826(15) 2 . ?
Zn1 Sb3 Dy1 68.476(14) . 2_655 ?
Dy2 Sb3 Dy1 135.485(15) . 2_655 ?
Dy2 Sb3 Dy1 80.533(10) 1_655 2_655 ?
Dy1 Sb3 Dy1 81.826(15) 1_655 2_655 ?
Dy1 Sb3 Dy1 82.702(14) 2 2_655 ?
Dy1 Sb3 Dy1 136.95(3) . 2_655 ?
Zn1 Sb4 Zn1 53.6(7) 13 5_454 ?
Zn1 Sb4 Zn2 122.83(12) 13 13_455 ?
Zn1 Sb4 Zn2 122.83(12) 5_454 13_455 ?
Zn1 Sb4 Zn2 122.83(12) 13 13 ?
Zn1 Sb4 Zn2 122.83(12) 5_454 13 ?
Zn2 Sb4 Zn2 105.23(9) 13_455 13 ?
Zn1 Sb4 Sb5B 43.42(19) 13 . ?
Zn1 Sb4 Sb5B 43.42(19) 5_454 . ?
Zn2 Sb4 Sb5B 162.93(9) 13_455 . ?
Zn2 Sb4 Sb5B 91.84(8) 13 . ?
Zn1 Sb4 Sb5B 43.42(19) 13 9_565 ?
Zn1 Sb4 Sb5B 43.42(19) 5_454 9_565 ?
Zn2 Sb4 Sb5B 91.84(8) 13_455 9_565 ?
Zn2 Sb4 Sb5B 162.93(9) 13 9_565 ?
Sb5B Sb4 Sb5B 71.10(14) . 9_565 ?
Zn1 Sb4 Sb5A 48.51(16) 13 . ?
Zn1 Sb4 Sb5A 48.51(16) 5_454 . ?
Zn2 Sb4 Sb5A 169.47(5) 13_455 . ?
Zn2 Sb4 Sb5A 85.30(4) 13 . ?
Sb5B Sb4 Sb5A 6.54(7) . . ?
Sb5B Sb4 Sb5A 77.64(7) 9_565 . ?
Zn1 Sb4 Sb5A 48.51(16) 13 1_455 ?
Zn1 Sb4 Sb5A 48.51(16) 5_454 1_455 ?
Zn2 Sb4 Sb5A 85.30(4) 13_455 1_455 ?
Zn2 Sb4 Sb5A 169.47(5) 13 1_455 ?
Sb5B Sb4 Sb5A 77.64(7) . 1_455 ?
Sb5B Sb4 Sb5A 6.54(7) 9_565 1_455 ?
Sb5A Sb4 Sb5A 84.18(2) . 1_455 ?
Zn1 Sb4 Dy1 65.6(3) 13 13 ?
Zn1 Sb4 Dy1 106.5(3) 5_454 13 ?
Zn2 Sb4 Dy1 123.01(2) 13_455 13 ?
Zn2 Sb4 Dy1 62.87(2) 13 13 ?
Sb5B Sb4 Dy1 64.82(4) . 13 ?
Sb5B Sb4 Dy1 107.86(5) 9_565 13 ?
Sb5A Sb4 Dy1 61.556(10) . 13 ?
Sb5A Sb4 Dy1 111.59(2) 1_455 13 ?
Zn1 Sb4 Dy1 106.5(3) 13 6_454 ?
Zn1 Sb4 Dy1 65.6(3) 5_454 6_454 ?
Zn2 Sb4 Dy1 62.87(2) 13_455 6_454 ?
Zn2 Sb4 Dy1 123.01(2) 13 6_454 ?
Sb5B Sb4 Dy1 107.86(5) . 6_454 ?
Sb5B Sb4 Dy1 64.82(4) 9_565 6_454 ?
Sb5A Sb4 Dy1 111.59(2) . 6_454 ?
Sb5A Sb4 Dy1 61.556(10) 1_455 6_454 ?
Dy1 Sb4 Dy1 171.63(3) 13 6_454 ?
Zn1 Sb4 Dy1 106.5(3) 13 6_554 ?
Zn1 Sb4 Dy1 65.6(3) 5_454 6_554 ?
Zn2 Sb4 Dy1 123.01(2) 13_455 6_554 ?
Zn2 Sb4 Dy1 62.87(2) 13 6_554 ?
Sb5B Sb4 Dy1 64.82(4) . 6_554 ?
Sb5B Sb4 Dy1 107.86(5) 9_565 6_554 ?
Sb5A Sb4 Dy1 61.556(10) . 6_554 ?
Sb5A Sb4 Dy1 111.59(2) 1_455 6_554 ?
Dy1 Sb4 Dy1 101.307(11) 13 6_554 ?
Dy1 Sb4 Dy1 78.070(11) 6_454 6_554 ?
Zn1 Sb4 Dy1 65.6(3) 13 13_455 ?
Zn1 Sb4 Dy1 106.5(3) 5_454 13_455 ?
Zn2 Sb4 Dy1 62.87(2) 13_455 13_455 ?
Zn2 Sb4 Dy1 123.01(2) 13 13_455 ?
Sb5B Sb4 Dy1 107.86(5) . 13_455 ?
Sb5B Sb4 Dy1 64.82(4) 9_565 13_455 ?
Sb5A Sb4 Dy1 111.59(2) . 13_455 ?
Sb5A Sb4 Dy1 61.556(10) 1_455 13_455 ?
Dy1 Sb4 Dy1 78.070(11) 13 13_455 ?
Dy1 Sb4 Dy1 101.307(11) 6_454 13_455 ?
Dy1 Sb4 Dy1 171.63(3) 6_554 13_455 ?
Sb5B Sb5A Zn1 29.2(4) 9_665 13_655 ?
Sb5B Sb5A Zn1 150.8(4) 9_665 5_454 ?
Zn1 Sb5A Zn1 180.0 13_655 5_454 ?
Sb5B Sb5A Zn1 150.8(4) 9_665 13 ?
Zn1 Sb5A Zn1 121.6(7) 13_655 13 ?
Zn1 Sb5A Zn1 58.4(7) 5_454 13 ?
Sb5B Sb5A Zn1 29.2(4) 9_665 5_554 ?
Zn1 Sb5A Zn1 58.4(7) 13_655 5_554 ?
Zn1 Sb5A Zn1 121.6(7) 5_454 5_554 ?
Zn1 Sb5A Zn1 180.000(1) 13 5_554 ?
Sb5B Sb5A Sb4 47.912(11) 9_665 9_665 ?
Zn1 Sb5A Sb4 54.19(15) 13_655 9_665 ?
Zn1 Sb5A Sb4 125.81(15) 5_454 9_665 ?
Zn1 Sb5A Sb4 125.81(15) 13 9_665 ?
Zn1 Sb5A Sb4 54.19(15) 5_554 9_665 ?
Sb5B Sb5A Sb4 132.088(11) 9_665 . ?
Zn1 Sb5A Sb4 125.81(15) 13_655 . ?
Zn1 Sb5A Sb4 54.19(15) 5_454 . ?
Zn1 Sb5A Sb4 54.19(15) 13 . ?
Zn1 Sb5A Sb4 125.81(15) 5_554 . ?
Sb4 Sb5A Sb4 180.0 9_665 . ?
Sb5B Sb5A Sb4 132.088(11) 9_665 9_565 ?
Zn1 Sb5A Sb4 125.81(15) 13_655 9_565 ?
Zn1 Sb5A Sb4 54.19(15) 5_454 9_565 ?
Zn1 Sb5A Sb4 54.19(15) 13 9_565 ?
Zn1 Sb5A Sb4 125.81(15) 5_554 9_565 ?
Sb4 Sb5A Sb4 84.18(2) 9_665 9_565 ?
Sb4 Sb5A Sb4 95.82(2) . 9_565 ?
Sb5B Sb5A Sb4 47.912(11) 9_665 1_655 ?
Zn1 Sb5A Sb4 54.19(15) 13_655 1_655 ?
Zn1 Sb5A Sb4 125.81(15) 5_454 1_655 ?
Zn1 Sb5A Sb4 125.81(15) 13 1_655 ?
Zn1 Sb5A Sb4 54.19(15) 5_554 1_655 ?
Sb4 Sb5A Sb4 95.82(2) 9_665 1_655 ?
Sb4 Sb5A Sb4 84.18(2) . 1_655 ?
Sb4 Sb5A Sb4 180.0 9_565 1_655 ?
Sb5B Sb5A Dy1 90.0 9_665 14 ?
Zn1 Sb5A Dy1 67.7(3) 13_655 14 ?
Zn1 Sb5A Dy1 112.3(3) 5_454 14 ?
Zn1 Sb5A Dy1 67.7(3) 13 14 ?
Zn1 Sb5A Dy1 112.3(3) 5_554 14 ?
Sb4 Sb5A Dy1 62.214(7) 9_665 14 ?
Sb4 Sb5A Dy1 117.786(7) . 14 ?
Sb4 Sb5A Dy1 62.214(7) 9_565 14 ?
Sb4 Sb5A Dy1 117.786(7) 1_655 14 ?
Sb5B Sb5A Dy1 90.0 9_665 6_554 ?
Zn1 Sb5A Dy1 112.3(3) 13_655 6_554 ?
Zn1 Sb5A Dy1 67.7(3) 5_454 6_554 ?
Zn1 Sb5A Dy1 112.3(3) 13 6_554 ?
Zn1 Sb5A Dy1 67.7(3) 5_554 6_554 ?
Sb4 Sb5A Dy1 117.786(7) 9_665 6_554 ?
Sb4 Sb5A Dy1 62.214(7) . 6_554 ?
Sb4 Sb5A Dy1 117.786(7) 9_565 6_554 ?
Sb4 Sb5A Dy1 62.214(7) 1_655 6_554 ?
Dy1 Sb5A Dy1 180.000(8) 14 6_554 ?
Sb5B Sb5A Dy1 90.0 9_665 5_554 ?
Zn1 Sb5A Dy1 112.3(3) 13_655 5_554 ?
Zn1 Sb5A Dy1 67.7(3) 5_454 5_554 ?
Zn1 Sb5A Dy1 112.3(3) 13 5_554 ?
Zn1 Sb5A Dy1 67.7(3) 5_554 5_554 ?
Sb4 Sb5A Dy1 62.214(7) 9_665 5_554 ?
Sb4 Sb5A Dy1 117.786(7) . 5_554 ?
Sb4 Sb5A Dy1 62.214(7) 9_565 5_554 ?
Sb4 Sb5A Dy1 117.786(7) 1_655 5_554 ?
Dy1 Sb5A Dy1 102.172(15) 14 5_554 ?
Dy1 Sb5A Dy1 77.828(15) 6_554 5_554 ?
Sb5B Sb5B Zn1 144.8(4) 9_665 5_454 ?
Sb5B Sb5B Zn1 144.8(4) 9_665 13 ?
Zn1 Sb5B Zn1 70.5(8) 5_454 13 ?
Sb5B Sb5B Zn1 24.8(3) 9_665 13_655 ?
Zn1 Sb5B Zn1 169.58(13) 5_454 13_655 ?
Zn1 Sb5B Zn1 120.0(7) 13 13_655 ?
Sb5B Sb5B Zn1 24.8(3) 9_665 5_554 ?
Zn1 Sb5B Zn1 120.0(7) 5_454 5_554 ?
Zn1 Sb5B Zn1 169.58(13) 13 5_554 ?
Zn1 Sb5B Zn1 49.6(7) 13_655 5_554 ?
Sb5B Sb5B Sb4 125.55(7) 9_665 . ?
Zn1 Sb5B Sb4 61.65(18) 5_454 . ?
Zn1 Sb5B Sb4 61.65(18) 13 . ?
Zn1 Sb5B Sb4 121.85(11) 13_655 . ?
Zn1 Sb5B Sb4 121.85(11) 5_554 . ?
Sb5B Sb5B Sb4 125.55(7) 9_665 9_565 ?
Zn1 Sb5B Sb4 61.65(18) 5_454 9_565 ?
Zn1 Sb5B Sb4 61.65(18) 13 9_565 ?
Zn1 Sb5B Sb4 121.85(11) 13_655 9_565 ?
Zn1 Sb5B Sb4 121.85(11) 5_554 9_565 ?
Sb4 Sb5B Sb4 108.90(14) . 9_565 ?
Sb5B Sb5B Sb5B 180.0 9_665 9_565 ?
Zn1 Sb5B Sb5B 35.2(4) 5_454 9_565 ?
Zn1 Sb5B Sb5B 35.2(4) 13 9_565 ?
Zn1 Sb5B Sb5B 155.2(3) 13_655 9_565 ?
Zn1 Sb5B Sb5B 155.2(3) 5_554 9_565 ?
Sb4 Sb5B Sb5B 54.45(7) . 9_565 ?
Sb4 Sb5B Sb5B 54.45(7) 9_565 9_565 ?
Sb5B Sb5B Dy1 82.46(7) 9_665 14 ?
Zn1 Sb5B Dy1 123.5(3) 5_454 14 ?
Zn1 Sb5B Dy1 70.3(3) 13 14 ?
Zn1 Sb5B Dy1 63.7(2) 13_655 14 ?
Zn1 Sb5B Dy1 101.8(3) 5_554 14 ?
Sb4 Sb5B Dy1 125.66(7) . 14 ?
Sb4 Sb5B Dy1 64.508(17) 9_565 14 ?
Sb5B Sb5B Dy1 97.54(7) 9_565 14 ?
Sb5B Sb5B Dy1 82.46(7) 9_665 6_554 ?
Zn1 Sb5B Dy1 70.3(3) 5_454 6_554 ?
Zn1 Sb5B Dy1 123.5(3) 13 6_554 ?
Zn1 Sb5B Dy1 101.8(3) 13_655 6_554 ?
Zn1 Sb5B Dy1 63.7(2) 5_554 6_554 ?
Sb4 Sb5B Dy1 64.508(17) . 6_554 ?
Sb4 Sb5B Dy1 125.66(7) 9_565 6_554 ?
Sb5B Sb5B Dy1 97.54(7) 9_565 6_554 ?
Dy1 Sb5B Dy1 164.92(14) 14 6_554 ?
Sb5B Sb5B Dy1 82.46(7) 9_665 5_554 ?
Zn1 Sb5B Dy1 70.3(3) 5_454 5_554 ?
Zn1 Sb5B Dy1 123.5(3) 13 5_554 ?
Zn1 Sb5B Dy1 101.8(3) 13_655 5_554 ?
Zn1 Sb5B Dy1 63.7(2) 5_554 5_554 ?
Sb4 Sb5B Dy1 125.66(7) . 5_554 ?
Sb4 Sb5B Dy1 64.508(17) 9_565 5_554 ?
Sb5B Sb5B Dy1 97.54(7) 9_565 5_554 ?
Dy1 Sb5B Dy1 100.95(3) 14 5_554 ?
Dy1 Sb5B Dy1 77.03(2) 6_554 5_554 ?
Sb5B Sb5B Dy1 82.46(7) 9_665 13 ?
Zn1 Sb5B Dy1 123.5(3) 5_454 13 ?
Zn1 Sb5B Dy1 70.3(3) 13 13 ?
Zn1 Sb5B Dy1 63.7(2) 13_655 13 ?
Zn1 Sb5B Dy1 101.8(3) 5_554 13 ?
Sb4 Sb5B Dy1 64.508(17) . 13 ?
Sb4 Sb5B Dy1 125.66(7) 9_565 13 ?
Sb5B Sb5B Dy1 97.54(7) 9_565 13 ?
Dy1 Sb5B Dy1 77.03(2) 14 13 ?
Dy1 Sb5B Dy1 100.95(3) 6_554 13 ?
Dy1 Sb5B Dy1 164.92(14) 5_554 13 ?
Dy2 Sb6 Dy2 180.0 9 . ?

loop_
_geom_bond_atom_site_label_1
_geom_bond_atom_site_label_2
_geom_bond_distance
_geom_bond_site_symmetry_2
_geom_bond_publ_flag
Dy1 Zn2 3.1252(15) . ?
Dy1 Sb3 3.1312(4) 1_455 ?
Dy1 Sb3 3.1312(4) . ?
Dy1 Zn1 3.225(8) 1_455 ?
Dy1 Zn1 3.225(8) . ?
Dy1 Sb1 3.2418(5) 13 ?
Dy1 Sb1 3.2418(5) 13_455 ?
Dy1 Sb5A 3.2645(4) 5_445 ?
Dy1 Sb1 3.2755(7) . ?
Dy1 Sb4 3.2847(4) 13 ?
Dy1 Sb4 3.2847(4) 13_455 ?
Dy1 Sb5B 3.2930(7) 13 ?
Dy2 Sb3 3.1148(7) . ?
Dy2 Sb3 3.1148(7) 1_455 ?
Dy2 Sb1 3.1485(6) . ?
Dy2 Sb1 3.1485(6) 2 ?
Dy2 Sb2 3.1856(7) 14_445 ?
Dy2 Sb2 3.1856(7) 13 ?
Dy2 Sb2 3.1856(7) 13_455 ?
Dy2 Sb2 3.1856(7) 14_545 ?
Dy2 Sb6 3.2880(6) . ?
Zn1 Sb5B 2.004(11) 5_545 ?
Zn1 Sb5B 2.004(11) 13 ?
Zn1 Zn1 2.31(4) 9_656 ?
Zn1 Sb5A 2.370(9) 5_545 ?
Zn1 Sb5A 2.370(9) 5_445 ?
Zn1 Sb3 2.533(18) . ?
Zn1 Sb4 2.566(8) 13 ?
Zn1 Sb4 2.566(8) 5_545 ?
Zn1 Sb5B 2.755(8) 13_655 ?
Zn1 Sb5B 2.755(8) 5_445 ?
Zn1 Dy1 3.225(8) 2 ?
Zn1 Dy1 3.225(8) 1_655 ?
Zn2 Sb2 2.4348(18) 10_556 ?
Zn2 Sb2 2.4348(18) . ?
Zn2 Sb4 2.6035(16) 13_455 ?
Zn2 Sb4 2.6035(16) 13 ?
Zn2 Dy1 3.1252(15) 10_556 ?
Sb1 Sb2 2.9903(7) 13_455 ?
Sb1 Sb2 2.9903(7) 13 ?
Sb1 Sb1 3.0753(8) 13 ?
Sb1 Sb1 3.0753(8) 13_455 ?
Sb1 Dy1 3.2418(5) 13 ?
Sb1 Dy1 3.2418(5) 13_455 ?
Sb2 Sb1 2.9903(7) 13_455 ?
Sb2 Sb1 2.9903(7) 13 ?
Sb2 Dy2 3.1856(7) 13 ?
Sb2 Dy2 3.1856(7) 13_455 ?
Sb3 Dy2 3.1148(7) 1_655 ?
Sb3 Dy1 3.1312(4) 1_655 ?
Sb3 Dy1 3.1312(4) 2 ?
Sb3 Dy1 3.1312(4) 2_655 ?
Sb4 Zn1 2.566(8) 13 ?
Sb4 Zn1 2.566(8) 5_454 ?
Sb4 Zn2 2.6035(16) 13_455 ?
Sb4 Zn2 2.6035(16) 13 ?
Sb4 Sb5B 2.815(3) . ?
Sb4 Sb5B 2.815(3) 9_565 ?
Sb4 Sb5A 3.0863(7) . ?
Sb4 Sb5A 3.0863(7) 1_455 ?
Sb4 Dy1 3.2847(4) 13 ?
Sb4 Dy1 3.2847(4) 6_454 ?
Sb4 Dy1 3.2847(4) 6_554 ?
Sb4 Dy1 3.2847(4) 13_455 ?
Sb5A Sb5B 0.432(4) 9_665 ?
Sb5A Zn1 2.370(9) 13_655 ?
Sb5A Zn1 2.370(9) 5_454 ?
Sb5A Zn1 2.370(9) 13 ?
Sb5A Zn1 2.370(9) 5_554 ?
Sb5A Sb4 3.0863(7) 9_665 ?
Sb5A Sb4 3.0863(7) 9_565 ?
Sb5A Sb4 3.0863(7) 1_655 ?
Sb5A Dy1 3.2645(4) 14 ?
Sb5A Dy1 3.2645(4) 6_554 ?
Sb5A Dy1 3.2645(4) 5_554 ?
Sb5B Sb5B 0.864(8) 9_665 ?
Sb5B Zn1 2.004(11) 5_454 ?
Sb5B Zn1 2.004(11) 13 ?
Sb5B Zn1 2.755(8) 13_655 ?
Sb5B Zn1 2.755(8) 5_554 ?
Sb5B Sb4 2.815(3) 9_565 ?
Sb5B Sb5B 3.273(8) 9_565 ?
Sb5B Dy1 3.2930(7) 14 ?
Sb5B Dy1 3.2930(7) 6_554 ?
Sb5B Dy1 3.2930(7) 5_554 ?
Sb5B Dy1 3.2930(7) 13 ?
Sb6 Dy2 3.2880(6) 9 ?
